data_4032761
loop_
_publ_author_name
'Gampe, Dominique Mario'
'Schramm, Stefan'
'Ziemann, Steffen'
'Westerhausen, Matthias'
'G\"orls, Helmar'
'Naumov, Pan\<ce'
'Beckert, Rainer'

_publ_section_title
;
 From Highly Fluorescent Donors to Strongly Absorbing Acceptors: The
 Tunable Properties of Fluorubines.
;
_journal_issue 12
_journal_name_full 'The Journal of organic chemistry'
_journal_page_first 6153
_journal_page_last 6162
_journal_paper_doi 10.1021/acs.joc.7b00676
_journal_volume 82
_journal_year 2017
_chemical_formula_moiety 'C22 H26 N6'
_chemical_formula_sum 'C22 H26 N6'
_chemical_formula_weight 374.49
_chemical_name_systematic
; 
 ? 
;
_space_group_IT_number 61
_symmetry_cell_setting orthorhombic
_symmetry_space_group_name_Hall '-P 2ac 2ab'
_symmetry_space_group_name_H-M 'P b c a'
_atom_sites_solution_hydrogens difmap
_atom_sites_solution_primary direct
_atom_sites_solution_secondary difmap
_audit_creation_method SHELXL-97
_cell_angle_alpha 90
_cell_angle_beta 90
_cell_angle_gamma 90
_cell_formula_units_Z 8
_cell_length_a 18.3256(2)
_cell_length_b 10.8929(1)
_cell_length_c 21.4142(3)
_cell_measurement_reflns_used 27866
_cell_measurement_temperature 133(2)
_cell_measurement_theta_max 27.50
_cell_measurement_theta_min 2.20
_cell_volume 4274.68(9)
_computing_cell_refinement DENZO
_computing_data_collection COLLECT
_computing_data_reduction DENZO
_computing_molecular_graphics SHELXTL/PC
_computing_publication_material SHELXL-97
_computing_structure_refinement 'SHELXL-97 (Sheldrick, 2008)'
_computing_structure_solution 'SHELXS-97 (Sheldrick, 2008)'
_diffrn_ambient_temperature 133(2)
_diffrn_measured_fraction_theta_full 0.997
_diffrn_measured_fraction_theta_max 0.997
_diffrn_measurement_device_type KappaCCD
_diffrn_measurement_method 'phi- + omega-scan'
_diffrn_radiation_monochromator graphite
_diffrn_radiation_source 'fine-focus sealed tube'
_diffrn_radiation_type MoK\a
_diffrn_radiation_wavelength 0.71073
_diffrn_reflns_av_R_equivalents 0.0410
_diffrn_reflns_av_sigmaI/netI 0.0240
_diffrn_reflns_limit_h_max 23
_diffrn_reflns_limit_h_min -22
_diffrn_reflns_limit_k_max 14
_diffrn_reflns_limit_k_min -12
_diffrn_reflns_limit_l_max 27
_diffrn_reflns_limit_l_min -27
_diffrn_reflns_number 27866
_diffrn_reflns_theta_full 27.50
_diffrn_reflns_theta_max 27.50
_diffrn_reflns_theta_min 2.20
_exptl_absorpt_coefficient_mu 0.072
_exptl_absorpt_correction_T_max 0.7456
_exptl_absorpt_correction_T_min 0.7140
_exptl_absorpt_correction_type multi-scan
_exptl_absorpt_process_details 'SADABS, Bruker-AXS, 2002'
_exptl_crystal_colour colourless
_exptl_crystal_density_diffrn 1.164
_exptl_crystal_density_method 'not measured'
_exptl_crystal_description prism
_exptl_crystal_F_000 1600
_exptl_crystal_size_max 0.054
_exptl_crystal_size_mid 0.048
_exptl_crystal_size_min 0.042
_refine_diff_density_max 0.277
_refine_diff_density_min -0.189
_refine_diff_density_rms 0.038
_refine_ls_extinction_method none
_refine_ls_goodness_of_fit_ref 1.101
_refine_ls_hydrogen_treatment refall
_refine_ls_matrix_type full
_refine_ls_number_parameters 357
_refine_ls_number_reflns 4886
_refine_ls_number_restraints 0
_refine_ls_restrained_S_all 1.101
_refine_ls_R_factor_all 0.0596
_refine_ls_R_factor_gt 0.0470
_refine_ls_shift/su_max 0.001
_refine_ls_shift/su_mean 0.000
_refine_ls_structure_factor_coef Fsqd
_refine_ls_weighting_details 'calc w=1/[\s^2^(Fo^2^)+(0.0408P)^2^+1.9675P] where P=(Fo^2^+2Fc^2^)/3'
_refine_ls_weighting_scheme calc
_refine_ls_wR_factor_gt 0.1071
_refine_ls_wR_factor_ref 0.1139
_reflns_number_gt 4101
_reflns_number_total 4886
_reflns_threshold_expression >2sigma(I)
_cod_data_source_file jo7b00676_si_001.cif
_cod_data_source_block FO5386_cmpd10
_cod_database_code 4032761

loop_
_symmetry_equiv_pos_as_xyz
'x, y, z'
'-x+1/2, -y, z+1/2'
'-x, y+1/2, -z+1/2'
'x+1/2, -y+1/2, -z'
'-x, -y, -z'
'x-1/2, y, -z-1/2'
'x, -y-1/2, z-1/2'
'-x-1/2, y-1/2, z'

loop_
_atom_site_label
_atom_site_type_symbol
_atom_site_fract_x
_atom_site_fract_y
_atom_site_fract_z
_atom_site_U_iso_or_equiv
_atom_site_adp_type
_atom_site_occupancy
_atom_site_symmetry_multiplicity
_atom_site_calc_flag
N1 N 0.58345(6) 0.66153(10) -0.34531(5) 0.0208(2) Uani 1 1 d
N2 N 0.60028(6) 0.49534(10) -0.41111(5) 0.0188(2) Uani 1 1 d
N3 N 0.59736(6) 0.65438(10) -0.51505(5) 0.0194(2) Uani 1 1 d
N4 N 0.57929(6) 0.81944(10) -0.44885(5) 0.0215(2) Uani 1 1 d
N5 N 0.56412(8) 0.87303(13) -0.22716(6) 0.0356(3) Uani 1 1 d
N6 N 0.55527(8) 1.09585(11) -0.37521(6) 0.0349(3) Uani 1 1 d
C1 C 0.57387(7) 0.78471(12) -0.33899(6) 0.0203(3) Uani 1 1 d
C2 C 0.59045(7) 0.61852(12) -0.40265(6) 0.0188(3) Uani 1 1 d
C3 C 0.59693(7) 0.44586(12) -0.47241(6) 0.0189(3) Uani 1 1 d
C4 C 0.59459(7) 0.31953(13) -0.48241(7) 0.0222(3) Uani 1 1 d
H4 H 0.5956(8) 0.2627(14) -0.4479(7) 0.022(4) Uiso 1 1 d
C5 C 0.59204(7) 0.27093(13) -0.54247(7) 0.0245(3) Uani 1 1 d
H5 H 0.5916(9) 0.1788(16) -0.5485(8) 0.031(4) Uiso 1 1 d
C6 C 0.59056(7) 0.34855(13) -0.59327(7) 0.0251(3) Uani 1 1 d
H6 H 0.5890(9) 0.3173(15) -0.6365(8) 0.031(4) Uiso 1 1 d
C7 C 0.59171(7) 0.47523(13) -0.58423(6) 0.0227(3) Uani 1 1 d
H7 H 0.5896(8) 0.5299(14) -0.6192(7) 0.019(4) Uiso 1 1 d
C8 C 0.59541(7) 0.52542(12) -0.52442(6) 0.0189(3) Uani 1 1 d
C9 C 0.58857(7) 0.69993(12) -0.45608(6) 0.0187(3) Uani 1 1 d
C10 C 0.57185(7) 0.86141(12) -0.38966(6) 0.0209(3) Uani 1 1 d
C11 C 0.56820(8) 0.83224(12) -0.27631(6) 0.0243(3) Uani 1 1 d
C12 C 0.59793(8) 0.41535(12) -0.35503(6) 0.0208(3) Uani 1 1 d
H12B H 0.5711(8) 0.3396(14) -0.3662(7) 0.021(4) Uiso 1 1 d
H12A H 0.5678(8) 0.4602(14) -0.3242(7) 0.023(4) Uiso 1 1 d
C13 C 0.67237(8) 0.38121(12) -0.32616(6) 0.0238(3) Uani 1 1 d
C14 C 0.65472(11) 0.30543(17) -0.26776(8) 0.0381(4) Uani 1 1 d
H14C H 0.6261(11) 0.3559(18) -0.2358(9) 0.049(5) Uiso 1 1 d
H14B H 0.6247(11) 0.2302(19) -0.2788(9) 0.052(6) Uiso 1 1 d
H14A H 0.7012(12) 0.2781(19) -0.2482(10) 0.057(6) Uiso 1 1 d
C15 C 0.71883(9) 0.30522(16) -0.37087(8) 0.0326(3) Uani 1 1 d
H15C H 0.7290(9) 0.3525(16) -0.4100(8) 0.033(4) Uiso 1 1 d
H15B H 0.6954(10) 0.2283(17) -0.3834(8) 0.038(5) Uiso 1 1 d
H15A H 0.7673(11) 0.2839(17) -0.3506(9) 0.047(5) Uiso 1 1 d
C16 C 0.71585(9) 0.49555(15) -0.30741(8) 0.0322(3) Uani 1 1 d
H16C H 0.6878(10) 0.5499(17) -0.2774(8) 0.043(5) Uiso 1 1 d
H16B H 0.7289(10) 0.5459(17) -0.3463(9) 0.040(5) Uiso 1 1 d
H16A H 0.7621(11) 0.4681(18) -0.2863(9) 0.050(5) Uiso 1 1 d
C17 C 0.59458(7) 0.74172(13) -0.56791(6) 0.0213(3) Uani 1 1 d
H17B H 0.5647(8) 0.8116(14) -0.5537(7) 0.020(4) Uiso 1 1 d
H17A H 0.5691(8) 0.7003(13) -0.6032(7) 0.019(4) Uiso 1 1 d
C18 C 0.66956(8) 0.79012(13) -0.59014(6) 0.0259(3) Uani 1 1 d
C19 C 0.71686(9) 0.68720(17) -0.61659(8) 0.0360(4) Uani 1 1 d
H19C H 0.6934(10) 0.6480(16) -0.6532(8) 0.040(5) Uiso 1 1 d
H19B H 0.7269(10) 0.6213(18) -0.5827(9) 0.048(5) Uiso 1 1 d
H19A H 0.7635(11) 0.7232(17) -0.6313(8) 0.044(5) Uiso 1 1 d
C20 C 0.65323(11) 0.88517(17) -0.64107(8) 0.0388(4) Uani 1 1 d
H20C H 0.7010(11) 0.9194(18) -0.6575(9) 0.046(5) Uiso 1 1 d
H20B H 0.6249(11) 0.8495(18) -0.6762(9) 0.047(5) Uiso 1 1 d
H20A H 0.6234(12) 0.956(2) -0.6229(10) 0.057(6) Uiso 1 1 d
C21 C 0.71105(9) 0.85300(16) -0.53708(7) 0.0309(3) Uani 1 1 d
H21C H 0.6817(10) 0.9209(17) -0.5192(8) 0.042(5) Uiso 1 1 d
H21B H 0.7586(10) 0.8871(15) -0.5535(8) 0.035(4) Uiso 1 1 d
H21A H 0.7215(10) 0.7931(17) -0.5020(9) 0.041(5) Uiso 1 1 d
C22 C 0.56264(8) 0.99228(13) -0.38206(6) 0.0248(3) Uani 1 1 d

loop_
_atom_site_aniso_label
_atom_site_aniso_U_11
_atom_site_aniso_U_22
_atom_site_aniso_U_33
_atom_site_aniso_U_23
_atom_site_aniso_U_13
_atom_site_aniso_U_12
N1 0.0230(6) 0.0208(5) 0.0186(5) 0.0007(4) 0.0010(4) 0.0021(4)
N2 0.0213(6) 0.0182(5) 0.0171(5) 0.0012(4) -0.0001(4) 0.0009(4)
N3 0.0219(6) 0.0200(5) 0.0161(5) 0.0024(4) 0.0005(4) 0.0002(4)
N4 0.0230(6) 0.0207(5) 0.0208(5) 0.0017(4) 0.0005(4) 0.0011(4)
N5 0.0449(8) 0.0361(7) 0.0258(6) -0.0046(6) 0.0001(6) 0.0098(6)
N6 0.0472(8) 0.0219(6) 0.0357(7) 0.0011(5) -0.0014(6) 0.0021(6)
C1 0.0205(7) 0.0209(6) 0.0194(6) -0.0007(5) 0.0012(5) 0.0021(5)
C2 0.0163(6) 0.0195(6) 0.0205(6) 0.0015(5) 0.0005(5) 0.0005(5)
C3 0.0151(6) 0.0219(6) 0.0197(6) -0.0008(5) 0.0003(5) 0.0007(5)
C4 0.0205(7) 0.0212(6) 0.0250(7) 0.0004(5) -0.0006(5) -0.0004(5)
C5 0.0204(7) 0.0236(7) 0.0296(7) -0.0056(6) -0.0012(5) -0.0007(5)
C6 0.0213(7) 0.0307(7) 0.0232(7) -0.0064(6) -0.0016(5) -0.0001(6)
C7 0.0196(6) 0.0288(7) 0.0196(6) 0.0016(6) -0.0018(5) 0.0006(5)
C8 0.0150(6) 0.0211(6) 0.0206(6) -0.0002(5) 0.0003(5) 0.0006(5)
C9 0.0166(6) 0.0211(6) 0.0184(6) 0.0016(5) 0.0001(5) -0.0002(5)
C10 0.0204(6) 0.0189(6) 0.0235(6) 0.0001(5) -0.0004(5) 0.0009(5)
C11 0.0285(7) 0.0213(6) 0.0230(7) 0.0020(5) 0.0003(6) 0.0046(5)
C12 0.0253(7) 0.0181(6) 0.0189(6) 0.0034(5) 0.0023(5) 0.0006(5)
C13 0.0291(7) 0.0213(6) 0.0210(6) 0.0027(5) -0.0033(5) 0.0023(5)
C14 0.0495(11) 0.0370(9) 0.0276(8) 0.0122(7) -0.0058(7) 0.0006(8)
C15 0.0306(8) 0.0324(8) 0.0349(8) -0.0041(7) -0.0067(7) 0.0095(7)
C16 0.0317(8) 0.0281(8) 0.0366(9) -0.0022(7) -0.0101(7) 0.0002(6)
C17 0.0232(7) 0.0236(7) 0.0171(6) 0.0040(5) -0.0025(5) -0.0003(6)
C18 0.0278(7) 0.0309(7) 0.0190(6) 0.0024(6) 0.0003(5) -0.0079(6)
C19 0.0293(8) 0.0451(10) 0.0336(8) -0.0075(8) 0.0105(7) -0.0081(7)
C20 0.0478(10) 0.0422(10) 0.0263(8) 0.0113(7) -0.0040(7) -0.0179(8)
C21 0.0261(8) 0.0408(9) 0.0257(7) -0.0017(7) 0.0006(6) -0.0095(7)
C22 0.0273(7) 0.0233(7) 0.0240(7) 0.0012(5) -0.0009(6) 0.0000(6)

loop_
_atom_type_symbol
_atom_type_description
_atom_type_scat_dispersion_real
_atom_type_scat_dispersion_imag
_atom_type_scat_source
C C 0.0033 0.0016 'International Tables Vol C Tables 4.2.6.8 and 6.1.1.4'
H H 0.0000 0.0000 'International Tables Vol C Tables 4.2.6.8 and 6.1.1.4'
N N 0.0061 0.0033 'International Tables Vol C Tables 4.2.6.8 and 6.1.1.4'

loop_
_geom_angle_atom_site_label_1
_geom_angle_atom_site_label_2
_geom_angle_atom_site_label_3
_geom_angle
C2 N1 C1 117.08(11)
C2 N2 C3 119.32(11)
C2 N2 C12 117.74(11)
C3 N2 C12 121.58(10)
C9 N3 C8 119.15(11)
C9 N3 C17 118.01(11)
C8 N3 C17 121.83(11)
C9 N4 C10 117.06(11)
N1 C1 C10 121.75(12)
N1 C1 C11 117.14(12)
C10 C1 C11 121.07(12)
N1 C2 N2 118.99(11)
N1 C2 C9 121.00(12)
N2 C2 C9 120.01(12)
C4 C3 C8 118.97(12)
C4 C3 N2 121.22(12)
C8 C3 N2 119.81(11)
C5 C4 C3 121.26(13)
C5 C4 H4 117.7(9)
C3 C4 H4 121.0(9)
C6 C5 C4 119.79(13)
C6 C5 H5 120.5(9)
C4 C5 H5 119.8(9)
C5 C6 C7 119.84(13)
C5 C6 H6 121.9(10)
C7 C6 H6 118.2(10)
C6 C7 C8 121.11(13)
C6 C7 H7 120.4(9)
C8 C7 H7 118.5(9)
C7 C8 C3 119.02(12)
C7 C8 N3 121.27(12)
C3 C8 N3 119.71(11)
N4 C9 N3 118.75(11)
N4 C9 C2 120.91(12)
N3 C9 C2 120.33(11)
N4 C10 C1 122.19(12)
N4 C10 C22 116.76(12)
C1 C10 C22 121.05(12)
N5 C11 C1 178.17(15)
N2 C12 C13 116.09(11)
N2 C12 H12B 107.9(9)
C13 C12 H12B 109.6(9)
N2 C12 H12A 105.4(9)
C13 C12 H12A 110.1(9)
H12B C12 H12A 107.2(12)
C15 C13 C16 108.39(13)
C15 C13 C14 109.73(13)
C16 C13 C14 109.49(13)
C15 C13 C12 111.89(11)
C16 C13 C12 111.64(12)
C14 C13 C12 105.67(12)
C13 C14 H14C 111.4(11)
C13 C14 H14B 111.0(11)
H14C C14 H14B 108.2(16)
C13 C14 H14A 108.9(12)
H14C C14 H14A 108.5(16)
H14B C14 H14A 108.7(16)
C13 C15 H15C 110.5(10)
C13 C15 H15B 113.0(10)
H15C C15 H15B 107.0(14)
C13 C15 H15A 110.1(11)
H15C C15 H15A 108.2(14)
H15B C15 H15A 107.8(15)
C13 C16 H16C 112.1(11)
C13 C16 H16B 110.1(10)
H16C C16 H16B 108.7(14)
C13 C16 H16A 108.3(11)
H16C C16 H16A 108.5(15)
H16B C16 H16A 109.1(15)
N3 C17 C18 115.09(11)
N3 C17 H17B 106.2(9)
C18 C17 H17B 109.0(9)
N3 C17 H17A 107.8(8)
C18 C17 H17A 109.7(8)
H17B C17 H17A 108.8(12)
C19 C18 C21 108.80(13)
C19 C18 C20 110.06(13)
C21 C18 C20 108.84(13)
C19 C18 C17 111.62(12)
C21 C18 C17 111.45(11)
C20 C18 C17 106.01(12)
C18 C19 H19C 111.3(11)
C18 C19 H19B 110.4(11)
H19C C19 H19B 109.4(15)
C18 C19 H19A 108.5(11)
H19C C19 H19A 106.9(14)
H19B C19 H19A 110.1(15)
C18 C20 H20C 109.1(11)
C18 C20 H20B 112.1(11)
H20C C20 H20B 109.4(15)
C18 C20 H20A 110.1(12)
H20C C20 H20A 108.4(16)
H20B C20 H20A 107.7(16)
C18 C21 H21C 110.5(11)
C18 C21 H21B 109.6(10)
H21C C21 H21B 109.2(14)
C18 C21 H21A 110.9(10)
H21C C21 H21A 107.3(14)
H21B C21 H21A 109.3(14)
N6 C22 C10 179.11(16)

loop_
_geom_bond_atom_site_label_1
_geom_bond_atom_site_label_2
_geom_bond_distance
N1 C2 1.3205(17)
N1 C1 1.3600(17)
N2 C2 1.3659(16)
N2 C3 1.4203(16)
N2 C12 1.4844(16)
N3 C9 1.3665(16)
N3 C8 1.4194(16)
N3 C17 1.4795(16)
N4 C9 1.3219(17)
N4 C10 1.3544(17)
N5 C11 1.1449(18)
N6 C22 1.1456(19)
C1 C10 1.3699(18)
C1 C11 1.4422(18)
C2 C9 1.4479(17)
C3 C4 1.3933(18)
C3 C8 1.4116(18)
C4 C5 1.3915(19)
C4 H4 0.965(16)
C5 C6 1.378(2)
C5 H5 1.012(17)
C6 C7 1.394(2)
C6 H6 0.987(17)
C7 C8 1.3941(18)
C7 H7 0.957(15)
C10 C22 1.4447(19)
C12 C13 1.5431(19)
C12 H12B 0.990(16)
C12 H12A 0.989(16)
C13 C15 1.525(2)
C13 C16 1.532(2)
C13 C14 1.533(2)
C14 H14C 1.02(2)
C14 H14B 1.02(2)
C14 H14A 1.00(2)
C15 H15C 1.001(17)
C15 H15B 0.979(18)
C15 H15A 1.02(2)
C16 H16C 1.014(19)
C16 H16B 1.025(19)
C16 H16A 1.01(2)
C17 C18 1.5468(19)
C17 H17B 0.986(15)
C17 H17A 0.996(15)
C18 C19 1.526(2)
C18 C21 1.529(2)
C18 C20 1.533(2)
C19 H19C 0.991(18)
C19 H19B 1.04(2)
C19 H19A 0.99(2)
C20 H20C 1.01(2)
C20 H20B 0.99(2)
C20 H20A 1.02(2)
C21 H21C 0.992(19)
C21 H21B 1.011(18)
C21 H21A 1.014(19)
